data_7037266
loop_
_publ_author_name
'Thiele, G.'
'Donsbach, C.'
'Riedel, R.'
'Marsch, M.'
'Harms, K.'
'Dehnen, S.'

_publ_section_title
;
 Smallest molecular chalcogenidometalate anions of the heaviest metals:
 syntheses, structures, and their interconversion.
;
_journal_issue 14
_journal_name_full 'Dalton transactions (Cambridge, England : 2003)'
_journal_page_first 5958
_journal_page_last 5967
_journal_paper_doi 10.1039/c5dt03996g
_journal_volume 45
_journal_year 2016
_chemical_formula_moiety 'Hg K2 O Se2'
_chemical_formula_sum 'Hg K2 O Se2'
_chemical_formula_weight 452.71
_space_group_crystal_system monoclinic
_space_group_IT_number 14
_space_group_name_Hall '-P 2ybc'
_space_group_name_H-M_alt 'P 1 21/c 1'
_symmetry_space_group_name_Hall '-P 2ybc'
_symmetry_space_group_name_H-M 'P 1 21/c 1'
_atom_sites_solution_primary heavy
_audit_creation_date 2015-09-08
_audit_creation_method
;
Olex2 1.2
(compiled 2015.01.26 svn.r3150 for OlexSys, GUI svn.r4998)
;
_audit_update_record
;
2015-10-12 deposited with the CCDC.
2015-11-13 downloaded from the CCDC.
;
_cell_angle_alpha 90
_cell_angle_beta 92.853(4)
_cell_angle_gamma 90
_cell_formula_units_Z 4
_cell_length_a 12.0228(7)
_cell_length_b 7.7956(5)
_cell_length_c 7.4526(4)
_cell_measurement_temperature 100.0
_cell_volume 697.63(7)
_computing_molecular_graphics 'Olex2 (Dolomanov et al., 2009)'
_computing_publication_material 'Olex2 (Dolomanov et al., 2009)'
_computing_structure_refinement 'ShelXL (Sheldrick, 2008)'
_computing_structure_solution 'ShelXS (Sheldrick, 2008)'
_diffrn_ambient_temperature 100.0
_diffrn_measured_fraction_theta_full 0.994
_diffrn_measured_fraction_theta_max 0.880
_diffrn_measurement_device 'STOE IPDSII'
_diffrn_measurement_method '\w scans'
_diffrn_radiation_monochromator graphite
_diffrn_radiation_probe x-ray
_diffrn_radiation_type MoK\a
_diffrn_radiation_wavelength 0.71073
_diffrn_reflns_av_R_equivalents 0.0864
_diffrn_reflns_av_unetI/netI 0.0624
_diffrn_reflns_Laue_measured_fraction_full 0.994
_diffrn_reflns_Laue_measured_fraction_max 0.880
_diffrn_reflns_limit_h_max 15
_diffrn_reflns_limit_h_min -14
_diffrn_reflns_limit_k_max 9
_diffrn_reflns_limit_k_min -9
_diffrn_reflns_limit_l_max 9
_diffrn_reflns_limit_l_min -9
_diffrn_reflns_number 4436
_diffrn_reflns_point_group_measured_fraction_full 0.994
_diffrn_reflns_point_group_measured_fraction_max 0.880
_diffrn_reflns_theta_full 26.000
_diffrn_reflns_theta_max 27.998
_diffrn_reflns_theta_min 1.696
_exptl_absorpt_coefficient_mu 33.572
_exptl_absorpt_correction_T_max 0.1879
_exptl_absorpt_correction_T_min 0.0080
_exptl_absorpt_correction_type numerical
_exptl_absorpt_process_details 'STOE X-AREA'
_exptl_crystal_colour orange
_exptl_crystal_colour_primary orange
_exptl_crystal_density_diffrn 4.310
_exptl_crystal_description block
_exptl_crystal_F_000 776
_exptl_crystal_size_max 0.11
_exptl_crystal_size_mid 0.1
_exptl_crystal_size_min 0.09
_refine_diff_density_max 4.190
_refine_diff_density_min -2.746
_refine_diff_density_rms 0.414
_refine_ls_extinction_coef 0.0094(7)
_refine_ls_extinction_expression Fc^*^=kFc[1+0.001xFc^2^\l^3^/sin(2\q)]^-1/4^
_refine_ls_extinction_method 'SHELXL-2014/7 (Sheldrick 2014'
_refine_ls_goodness_of_fit_ref 1.050
_refine_ls_hydrogen_treatment undef
_refine_ls_matrix_type full
_refine_ls_number_parameters 56
_refine_ls_number_reflns 1475
_refine_ls_number_restraints 0
_refine_ls_restrained_S_all 1.050
_refine_ls_R_factor_all 0.0487
_refine_ls_R_factor_gt 0.0429
_refine_ls_shift/su_max 0.001
_refine_ls_shift/su_mean 0.000
_refine_ls_structure_factor_coef Fsqd
_refine_ls_weighting_details 'w=1/[\s^2^(Fo^2^)+(0.0693P)^2^] where P=(Fo^2^+2Fc^2^)/3'
_refine_ls_weighting_scheme calc
_refine_ls_wR_factor_gt 0.1051
_refine_ls_wR_factor_ref 0.1084
_reflns_Friedel_coverage 0.000
_reflns_number_gt 1304
_reflns_number_total 1475
_reflns_threshold_expression 'I > 2\s(I)'
_cod_data_source_file c5dt03996g2.cif
_cod_data_source_block Compound4
_cod_depositor_comments 'Adding full bibliography for 7037263--7037272.cif.'
_cod_database_code 7037266
_shelx_space_group_comment
;
The symmetry employed for this shelxl refinement is uniquely defined
by the following loop, which should always be used as a source of
symmetry information in preference to the above space-group names.
They are only intended as comments.
;
_olex2_refinement_description
;
;
_shelx_shelxl_version_number 2014/7
_olex2_submission_special_instructions 'No special instructions were received'

loop_
_space_group_symop_operation_xyz
'x, y, z'
'-x, y+1/2, -z+1/2'
'-x, -y, -z'
'x, -y-1/2, z-1/2'

loop_
_atom_site_label
_atom_site_type_symbol
_atom_site_fract_x
_atom_site_fract_y
_atom_site_fract_z
_atom_site_U_iso_or_equiv
_atom_site_adp_type
_atom_site_occupancy
_atom_site_site_symmetry_order
_atom_site_calc_flag
Hg1 Hg 0.64972(3) 0.85384(4) 0.61720(5) 0.0223(2) Uani 1 1 d
Se1 Se 0.81226(8) 1.05059(11) 0.67988(14) 0.0220(3) Uani 1 1 d
Se2 Se 0.57665(9) 0.90998(11) 0.28692(14) 0.0206(3) Uani 1 1 d
K1 K 0.9145(2) 1.4345(3) 0.7539(3) 0.0297(6) Uani 1 1 d
K2 K 0.37203(19) 0.7997(3) 0.0223(3) 0.0221(5) Uani 1 1 d
O1 O 0.9209(7) 1.6896(11) 0.4924(11) 0.0307(17) Uani 1 1 d

loop_
_atom_site_aniso_label
_atom_site_aniso_U_11
_atom_site_aniso_U_22
_atom_site_aniso_U_33
_atom_site_aniso_U_23
_atom_site_aniso_U_13
_atom_site_aniso_U_12
Hg1 0.0218(3) 0.0187(3) 0.0263(3) 0.00088(12) -0.00003(18) -0.00214(12)
Se1 0.0193(5) 0.0186(4) 0.0278(5) -0.0012(4) -0.0016(4) -0.0008(3)
Se2 0.0219(5) 0.0167(5) 0.0230(5) 0.0000(3) -0.0012(4) 0.0004(3)
K1 0.0283(13) 0.0260(10) 0.0351(13) -0.0062(9) 0.0050(11) -0.0051(9)
K2 0.0225(11) 0.0200(9) 0.0236(10) 0.0005(8) -0.0003(9) -0.0011(8)
O1 0.019(4) 0.037(4) 0.035(4) -0.005(3) -0.002(3) 0.000(3)

loop_
_atom_type_symbol
_atom_type_description
_atom_type_scat_dispersion_real
_atom_type_scat_dispersion_imag
_atom_type_scat_source
Hg Hg -2.3894 9.2266 'International Tables Vol C Tables 4.2.6.8 and 6.1.1.4'
K K 0.2009 0.2494 'International Tables Vol C Tables 4.2.6.8 and 6.1.1.4'
O O 0.0106 0.0060 'International Tables Vol C Tables 4.2.6.8 and 6.1.1.4'
Se Se -0.0929 2.2259 'International Tables Vol C Tables 4.2.6.8 and 6.1.1.4'

loop_
_geom_angle_atom_site_label_1
_geom_angle_atom_site_label_2
_geom_angle_atom_site_label_3
_geom_angle
_geom_angle_site_symmetry_1
_geom_angle_site_symmetry_3
Se1 Hg1 Se2 132.38(3) . 4_576
Se1 Hg1 Se2 107.19(3) . .
Se1 Hg1 K2 161.79(4) . 4_576
Se1 Hg1 K2 61.18(4) . 3_676
Se1 Hg1 K2 60.85(4) . 2_655
Se2 Hg1 Se2 119.17(3) 4_576 .
Se2 Hg1 K2 151.37(4) 4_576 2_655
Se2 Hg1 K2 120.82(4) . 3_676
Se2 Hg1 K2 100.41(4) 4_576 3_676
Se2 Hg1 K2 63.48(4) . 2_655
Se2 Hg1 K2 66.62(4) . 4_576
Se2 Hg1 K2 59.74(4) 4_576 4_576
K2 Hg1 K2 106.18(3) 4_576 3_676
K2 Hg1 K2 61.277(17) 2_655 3_676
K2 Hg1 K2 102.12(4) 4_576 2_655
Hg1 Se1 K1 99.12(5) . 4_585
Hg1 Se1 K1 126.77(5) . 2_746
Hg1 Se1 K1 150.80(6) . .
Hg1 Se1 K2 76.88(5) . 2_655
Hg1 Se1 K2 78.79(5) . 3_676
K1 Se1 K1 76.05(7) 2_746 4_585
K1 Se1 K1 88.65(6) . 4_585
K1 Se1 K1 82.40(4) . 2_746
K1 Se1 K2 80.12(6) . 3_676
K2 Se1 K1 148.28(6) 2_655 2_746
K2 Se1 K1 76.94(6) 2_655 .
K2 Se1 K1 130.22(6) 3_676 2_746
K2 Se1 K1 79.64(6) 2_655 4_585
K2 Se1 K1 148.74(6) 3_676 4_585
K2 Se1 K2 69.45(4) 2_655 3_676
Hg1 Se2 Hg1 102.77(3) 4_575 .
Hg1 Se2 K2 70.16(4) . 4_576
Hg1 Se2 K2 73.12(4) . 2_655
Hg1 Se2 K2 148.78(6) 4_575 2_655
Hg1 Se2 K2 75.78(5) 4_575 .
Hg1 Se2 K2 97.93(4) 4_575 4_576
Hg1 Se2 K2 97.09(5) 4_575 3_675
Hg1 Se2 K2 134.90(5) . 3_675
Hg1 Se2 K2 138.62(6) . .
K2 Se2 K2 69.13(2) 3_675 2_655
K2 Se2 K2 109.01(5) 2_655 4_576
K2 Se2 K2 146.00(4) 3_675 4_576
K2 Se2 K2 85.33(6) . 3_675
K2 Se2 K2 69.17(4) . 4_576
K2 Se2 K2 128.12(6) . 2_655
Se1 K1 Se1 128.07(8) . 2_756
Se1 K1 Se1 92.18(6) . 4_586
Se1 K1 Se1 103.95(7) 2_756 4_586
Se1 K1 K1 103.24(8) 4_586 2_746
Se1 K1 K1 99.76(7) 4_586 2_756
Se1 K1 K1 167.96(11) . 2_756
Se1 K1 K1 51.53(6) 4_586 3_787
Se1 K1 K1 50.25(3) . 2_746
Se1 K1 K1 47.35(6) 2_756 2_756
Se1 K1 K1 77.91(8) 2_756 2_746
Se1 K1 K1 121.90(10) . 3_787
Se1 K1 K1 52.43(5) 2_756 3_787
Se1 K1 K2 51.39(5) . 2_655
Se1 K1 K2 146.87(8) 2_756 3_676
Se1 K1 K2 48.10(4) 4_586 3_676
Se1 K1 K2 51.44(5) . 3_676
Se1 K1 K2 98.20(7) 4_586 2_655
Se1 K1 K2 157.80(8) 2_756 2_655
Se1 K1 O1 72.67(14) 2_756 4_596
Se1 K1 O1 150.28(16) . 4_596
Se1 K1 O1 77.05(14) . 2_746
K1 K1 K1 91.04(10) 3_787 2_746
K1 K1 K1 65.91(7) 3_787 2_756
K1 K1 K1 124.28(12) 2_756 2_746
K1 K1 K2 97.48(9) 3_787 3_676
K2 K1 K1 98.57(6) 2_655 2_746
K2 K1 K1 139.68(8) 3_676 2_756
K2 K1 K1 127.31(9) 2_655 2_756
K2 K1 K1 90.75(6) 3_676 2_746
K2 K1 K1 149.70(11) 2_655 3_787
K2 K1 K2 54.00(4) 2_655 3_676
O1 K1 Se1 61.52(15) 2_746 2_756
O1 K1 Se1 81.50(18) 3_786 .
O1 K1 Se1 150.13(18) 3_786 4_586
O1 K1 Se1 129.81(18) . 4_586
O1 K1 Se1 81.50(17) . 2_756
O1 K1 Se1 123.90(18) . .
O1 K1 Se1 73.91(16) 2_746 4_586
O1 K1 Se1 59.70(14) 4_596 4_586
O1 K1 Se1 60.24(16) 3_786 2_756
O1 K1 K1 126.3(2) . 2_746
O1 K1 K1 52.34(16) 2_746 3_787
O1 K1 K1 107.93(18) 3_786 3_787
O1 K1 K1 50.93(18) 3_786 2_746
O1 K1 K1 139.87(17) 4_596 2_746
O1 K1 K1 49.28(13) 4_596 3_787
O1 K1 K1 104.69(16) 2_746 2_756
O1 K1 K1 39.18(15) 2_746 2_746
O1 K1 K1 48.00(16) . 2_756
O1 K1 K1 113.80(18) . 3_787
O1 K1 K1 41.60(14) 4_596 2_756
O1 K1 K1 87.33(19) 3_786 2_756
O1 K1 K2 132.91(18) 3_786 3_676
O1 K1 K2 127.86(15) 2_746 2_655
O1 K1 K2 83.25(17) . 2_655
O1 K1 K2 118.73(15) 4_596 2_655
O1 K1 K2 128.57(18) . 3_676
O1 K1 K2 90.09(15) 2_746 3_676
O1 K1 K2 100.33(17) 3_786 2_655
O1 K1 K2 99.18(15) 4_596 3_676
O1 K1 O1 127.5(2) 3_786 4_596
O1 K1 O1 75.8(3) . 3_786
O1 K1 O1 75.62(6) . 4_596
O1 K1 O1 76.23(17) 3_786 2_746
O1 K1 O1 101.62(19) 2_746 4_596
O1 K1 O1 141.34(13) . 2_746
Hg1 K2 Hg1 77.88(4) 4_575 2_645
Hg1 K2 Hg1 101.11(5) 4_575 3_676
Hg1 K2 Hg1 150.38(7) 2_645 3_676
Hg1 K2 K1 95.02(6) 3_676 2_645
Hg1 K2 K1 93.16(6) 2_645 2_645
Hg1 K2 K1 160.82(8) 4_575 2_645
Hg1 K2 K2 61.87(6) 2_645 4_575
Hg1 K2 K2 94.69(7) 2_645 4_576
Hg1 K2 K2 77.54(4) 4_575 4_576
Hg1 K2 K2 94.58(5) 4_575 4_575
Se1 K2 Hg1 119.83(6) 2_645 4_575
Se1 K2 Hg1 118.20(6) 3_676 2_645
Se1 K2 Hg1 40.03(3) 3_676 3_676
Se1 K2 Hg1 42.27(3) 2_645 2_645
Se1 K2 Hg1 132.57(7) 2_645 3_676
Se1 K2 Hg1 127.84(7) 3_676 4_575
Se1 K2 Se1 93.20(6) 2_645 3_676
Se1 K2 Se2 76.45(5) 2_645 2_645
Se1 K2 Se2 168.53(7) 3_676 4_575
Se1 K2 Se2 88.20(5) 2_645 4_575
Se1 K2 Se2 103.39(6) 2_645 3_675
Se1 K2 K1 71.35(6) 3_676 2_645
Se1 K2 K1 51.67(5) 2_645 2_645
Se1 K2 K2 107.35(7) 2_645 4_576
Se1 K2 K2 57.25(5) 2_645 4_575
Se1 K2 K2 53.29(4) 3_676 4_576
Se1 K2 K2 137.45(4) 3_676 4_575
Se2 K2 Hg1 56.91(4) . 3_676
Se2 K2 Hg1 118.45(6) . 2_645
Se2 K2 Hg1 56.76(4) 4_575 2_645
Se2 K2 Hg1 43.40(3) 2_645 2_645
Se2 K2 Hg1 58.05(4) 2_645 4_575
Se2 K2 Hg1 91.60(5) 3_675 3_676
Se2 K2 Hg1 43.22(3) 4_575 4_575
Se2 K2 Hg1 110.77(6) 2_645 3_676
Se2 K2 Hg1 99.30(6) 3_675 4_575
Se2 K2 Hg1 44.49(3) . 4_575
Se2 K2 Hg1 139.13(6) 4_575 3_676
Se2 K2 Hg1 117.91(6) 3_675 2_645
Se2 K2 Se1 90.66(6) . 3_676
Se2 K2 Se1 98.26(6) 2_645 3_676
Se2 K2 Se1 158.62(7) . 2_645
Se2 K2 Se1 111.59(6) 3_675 3_676
Se2 K2 Se2 71.00(5) 2_645 4_575
Se2 K2 Se2 150.05(8) 3_675 2_645
Se2 K2 Se2 79.06(5) 3_675 4_575
Se2 K2 Se2 94.67(6) . 3_675
Se2 K2 Se2 82.19(5) . 2_645
Se2 K2 Se2 84.03(6) . 4_575
Se2 K2 K1 148.34(7) . 2_645
Se2 K2 K1 125.10(7) 2_645 2_645
Se2 K2 K1 117.81(7) 4_575 2_645
Se2 K2 K1 69.70(5) 3_675 2_645
Se2 K2 K2 54.35(6) 2_645 4_576
Se2 K2 K2 56.53(5) 3_675 4_575
Se2 K2 K2 146.10(8) 3_675 4_576
Se2 K2 K2 128.45(5) . 4_575
Se2 K2 K2 102.64(8) 2_645 4_575
Se2 K2 K2 115.48(6) 4_575 4_576
Se2 K2 K2 51.64(4) 4_575 4_575
Se2 K2 K2 59.19(4) . 4_576
K2 K2 Hg1 56.85(4) 4_576 3_676
K2 K2 Hg1 146.53(8) 4_575 3_676
K2 K2 K1 120.50(5) 4_576 2_645
K2 K2 K1 66.28(5) 4_575 2_645
K2 K2 K2 156.50(12) 4_576 4_575
K1 O1 K1 98.4(2) 3_786 2_756
K1 O1 K1 166.4(3) . 4_595
K1 O1 K1 92.8(2) . 2_756
K1 O1 K1 87.5(2) 3_786 4_595
K1 O1 K1 78.38(19) 2_756 4_595
K1 O1 K1 104.2(3) . 3_786

loop_
_geom_bond_atom_site_label_1
_geom_bond_atom_site_label_2
_geom_bond_distance
_geom_bond_site_symmetry_2
Hg1 Se1 2.5097(10) .
Hg1 Se2 2.5908(10) 4_576
Hg1 Se2 2.6090(11) .
Hg1 K2 3.634(2) 2_655
Hg1 K2 3.828(2) 3_676
Hg1 K2 3.584(2) 4_576
Se1 K1 3.420(3) 2_746
Se1 K1 3.462(3) 4_585
Se1 K1 3.271(2) .
Se1 K2 3.259(2) 2_655
Se1 K2 3.419(2) 3_676
Se2 Hg1 2.5907(10) 4_575
Se2 K2 3.310(2) 3_675
Se2 K2 3.497(2) 4_576
Se2 K2 3.398(2) 2_655
Se2 K2 3.193(2) .
K1 Se1 3.420(3) 2_756
K1 Se1 3.462(3) 4_586
K1 K1 4.409(2) 2_746
K1 K1 4.409(2) 2_756
K1 K1 4.240(5) 3_787
K1 K2 4.307(3) 3_676
K1 K2 4.062(3) 2_655
K1 O1 3.280(8) 2_746
K1 O1 2.789(9) .
K1 O1 2.930(9) 3_786
K1 O1 3.426(9) 4_596
K2 Hg1 3.584(2) 4_575
K2 Hg1 3.828(2) 3_676
K2 Hg1 3.634(2) 2_645
K2 Se1 3.419(2) 3_676
K2 Se1 3.259(2) 2_645
K2 Se2 3.310(2) 3_675
K2 Se2 3.398(2) 2_645
K2 Se2 3.497(2) 4_575
K2 K1 4.062(3) 2_645
K2 K2 3.8060(8) 4_576
K2 K2 3.8061(8) 4_575
O1 K1 2.930(9) 3_786
O1 K1 3.426(9) 4_595
O1 K1 3.280(8) 2_756
